data_1100714
loop_
_publ_author_name
'Jingwen Chen'
'Xiaoyong Wang'
'Yangguang Zhu'
'Jun Lin'
'Xiaoliang Yang'
'Yizhi Li'
'Yi Lu'
'Zijian Guo'

_publ_section_title
;

An Asymmetric Dizinc Phosphodiesterase Model with Phenolate and Carboxylate

Bridges

;
_journal_name_full 'Inorganic Chemistry'
_journal_page_first 3422
_journal_page_last 3430
_journal_paper_doi 10.1021/ic048654m
_journal_volume 44
_journal_year 2005
_chemical_formula_moiety '4(C27 H35 N4 O6 Zn2), 4(F6 P), 3(H4 O2), H4 O2, H4 O2'
_chemical_formula_sum 'C108 H156 F24 N16 O32 P4 Zn8'
_chemical_formula_weight 3293.33
_chemical_name_systematic
; 

 ? 

;
_space_group_IT_number 15
_symmetry_cell_setting monoclinic
_symmetry_space_group_name_Hall '-C 2yc'
_symmetry_space_group_name_H-M 'C 1 2/c 1'
_atom_sites_solution_hydrogens geom
_atom_sites_solution_primary direct
_atom_sites_solution_secondary difmap
_audit_creation_method SHELXL-97
_cell_angle_alpha 90.00
_cell_angle_beta 106.99(2)
_cell_angle_gamma 90.00
_cell_formula_units_Z 2
_cell_length_a 23.935(3)
_cell_length_b 14.2035(16)
_cell_length_c 22.489(3)
_cell_measurement_reflns_used 2283
_cell_measurement_temperature 293(2)
_cell_measurement_theta_max 20.35
_cell_measurement_theta_min 2.33
_cell_volume 7311.7(18)
_computing_cell_refinement SMART
_computing_data_collection 'SMART (Bruker, 2000)'
_computing_data_reduction 'SAINT (Bruker, 2000)'
_computing_molecular_graphics SHELXTL
_computing_publication_material SHELXTL
_computing_structure_refinement SHELXTL
_computing_structure_solution 'SHELXTL (Bruker, 2000)'
_diffrn_ambient_temperature 293(2)
_diffrn_measured_fraction_theta_full 0.993
_diffrn_measured_fraction_theta_max 0.993
_diffrn_measurement_device_type 'Bruker Smart Apex CCD area detector'
_diffrn_measurement_method 'phi and omega scans'
_diffrn_radiation_monochromator graphite
_diffrn_radiation_source 'sealed tube'
_diffrn_radiation_type MoK\a
_diffrn_radiation_wavelength 0.71073
_diffrn_reflns_av_R_equivalents 0.0288
_diffrn_reflns_av_sigmaI/netI 0.0325
_diffrn_reflns_limit_h_max 29
_diffrn_reflns_limit_h_min -18
_diffrn_reflns_limit_k_max 17
_diffrn_reflns_limit_k_min -17
_diffrn_reflns_limit_l_max 25
_diffrn_reflns_limit_l_min -27
_diffrn_reflns_number 19176
_diffrn_reflns_theta_full 26.00
_diffrn_reflns_theta_max 26.00
_diffrn_reflns_theta_min 1.69
_exptl_absorpt_coefficient_mu 1.435
_exptl_absorpt_correction_T_max 0.75
_exptl_absorpt_correction_T_min 0.65
_exptl_absorpt_correction_type multi-scan
_exptl_absorpt_process_details 'SADABS(Bruker, 2000)'
_exptl_crystal_colour colorless
_exptl_crystal_density_diffrn 1.496
_exptl_crystal_density_method 'not measured'
_exptl_crystal_description needle
_exptl_crystal_F_000 3376
_exptl_crystal_size_max 0.32
_exptl_crystal_size_mid 0.26
_exptl_crystal_size_min 0.20
_refine_diff_density_max 0.919
_refine_diff_density_min -0.865
_refine_diff_density_rms 0.066
_refine_ls_extinction_method none
_refine_ls_goodness_of_fit_ref 1.046
_refine_ls_hydrogen_treatment constr
_refine_ls_matrix_type full
_refine_ls_number_parameters 453
_refine_ls_number_reflns 7142
_refine_ls_number_restraints 0
_refine_ls_restrained_S_all 1.046
_refine_ls_R_factor_all 0.0631
_refine_ls_R_factor_gt 0.0484
_refine_ls_shift/su_max 0.000
_refine_ls_shift/su_mean 0.000
_refine_ls_structure_factor_coef Fsqd
_refine_ls_weighting_details 'calc w=1/[\s^2^(Fo^2^)+(0.09P)^2^+1.55P] where P=(Fo^2^+2Fc^2^)/3'
_refine_ls_weighting_scheme calc
_refine_ls_wR_factor_gt 0.1325
_refine_ls_wR_factor_ref 0.1385
_reflns_number_gt 5841
_reflns_number_total 7142
_reflns_threshold_expression >2sigma(I)
_cod_data_source_file ic048654msi20040925_101616.cif
_cod_data_source_block 40615bm
_cod_depositor_comments
;
The following automatic conversions were performed:
'_symmetry_cell_setting' value 'Monoclinic' changed to 'monoclinic'
according to '/home/saulius/struct/CIF-dictionaries/cif_core.dic'
dictionary named 'cif_core.dic' version 2.4.1 from 2010-06-29.

Automatic conversion script
Id: cif_fix_enum 1527 2010-12-29 10:47:43Z saulius 
;
_cod_original_sg_symbol_H-M 'C 1 2/c 1 '
_cod_database_code 1100714

loop_
_symmetry_equiv_pos_as_xyz
'x, y, z'
'-x, y, -z+1/2'
'x+1/2, y+1/2, z'
'-x+1/2, y+1/2, -z+1/2'
'-x, -y, -z'
'x, -y, z-1/2'
'-x+1/2, -y+1/2, -z'
'x+1/2, -y+1/2, z-1/2'

loop_
_atom_site_label
_atom_site_type_symbol
_atom_site_fract_x
_atom_site_fract_y
_atom_site_fract_z
_atom_site_U_iso_or_equiv
_atom_site_adp_type
_atom_site_occupancy
_atom_site_symmetry_multiplicity
_atom_site_calc_flag
_atom_site_refinement_flags
_atom_site_disorder_assembly
_atom_site_disorder_group
Zn1 Zn 0.099395(19) 0.91848(3) 0.408890(19) 0.04350(13) Uani 1 1 d . . .
Zn2 Zn 0.097925(17) 0.69338(3) 0.354388(16) 0.03744(13) Uani 1 1 d . . .
C1 C 0.18206(18) 0.6917(3) 0.60752(17) 0.0519(9) Uani 1 1 d . . .
C2 C 0.13345(16) 0.6466(3) 0.56749(15) 0.0437(8) Uani 1 1 d . . .
H2 H 0.1165 0.5962 0.5822 0.052 Uiso 1 1 calc R . .
C3 C 0.11043(17) 0.6754(3) 0.50698(16) 0.0463(8) Uani 1 1 d . . .
C4 C 0.13742(15) 0.7496(3) 0.48333(15) 0.0408(7) Uani 1 1 d . . .
C5 C 0.18627(16) 0.7953(3) 0.52411(18) 0.0519(9) Uani 1 1 d . . .
C6 C 0.20707(17) 0.7664(3) 0.58585(16) 0.0479(8) Uani 1 1 d . . .
H6 H 0.2383 0.7980 0.6128 0.057 Uiso 1 1 calc R . .
C7 C 0.2034(2) 0.6613(3) 0.67495(17) 0.0576(10) Uani 1 1 d . . .
H7A H 0.2366 0.6207 0.6809 0.086 Uiso 1 1 calc R . .
H7B H 0.1727 0.6282 0.6857 0.086 Uiso 1 1 calc R . .
H7C H 0.2143 0.7158 0.7010 0.086 Uiso 1 1 calc R . .
C8 C 0.05630(18) 0.6333(3) 0.46411(17) 0.0479(8) Uani 1 1 d . . .
H8A H 0.0421 0.5847 0.4864 0.057 Uiso 1 1 calc R . .
H8B H 0.0265 0.6817 0.4526 0.057 Uiso 1 1 calc R . .
C9 C 0.13842(19) 0.5028(3) 0.37849(19) 0.0574(11) Uani 1 1 d . . .
C10 C 0.1720(2) 0.4194(3) 0.3755(2) 0.0602(11) Uani 1 1 d . . .
H10 H 0.1695 0.3668 0.3992 0.072 Uiso 1 1 calc R . .
C11 C 0.2073(2) 0.4185(3) 0.3376(2) 0.0639(12) Uani 1 1 d . . .
H11 H 0.2284 0.3644 0.3352 0.077 Uiso 1 1 calc R . .
C12 C 0.21204(19) 0.4933(3) 0.3042(2) 0.0622(11) Uani 1 1 d . . .
H12 H 0.2368 0.4928 0.2791 0.075 Uiso 1 1 calc R . .
C13 C 0.1788(2) 0.5731(3) 0.3077(2) 0.0658(12) Uani 1 1 d . . .
H13 H 0.1813 0.6257 0.2840 0.079 Uiso 1 1 calc R . .
C14 C 0.1031(2) 0.5110(3) 0.4226(2) 0.0623(11) Uani 1 1 d . . .
H14A H 0.0802 0.4541 0.4210 0.075 Uiso 1 1 calc R . .
H14B H 0.1288 0.5177 0.4646 0.075 Uiso 1 1 calc R . .
C15 C 0.00653(18) 0.5681(3) 0.36158(18) 0.0502(9) Uani 1 1 d . . .
H15A H -0.0175 0.5352 0.3829 0.060 Uiso 1 1 calc R . .
H15B H 0.0130 0.5261 0.3302 0.060 Uiso 1 1 calc R . .
C16 C -0.02536(19) 0.6550(3) 0.3303(2) 0.0615(11) Uani 1 1 d . . .
H16A H -0.0543 0.6386 0.2916 0.074 Uiso 1 1 calc R . .
H16B H -0.0448 0.6862 0.3572 0.074 Uiso 1 1 calc R . .
C17 C 0.00696(18) 0.8760(3) 0.4811(2) 0.0570(10) Uani 1 1 d . . .
H17 H -0.0201 0.8658 0.4425 0.068 Uiso 1 1 calc R . .
C18 C -0.00639(19) 0.8467(3) 0.53236(18) 0.0520(9) Uani 1 1 d . . .
H18 H -0.0414 0.8157 0.5291 0.062 Uiso 1 1 calc R . .
C19 C 0.03293(19) 0.8638(3) 0.5896(2) 0.0579(10) Uani 1 1 d . . .
H19 H 0.0246 0.8444 0.6255 0.070 Uiso 1 1 calc R . .
C20 C 0.0840(2) 0.9091(3) 0.59368(19) 0.0537(9) Uani 1 1 d . . .
H20 H 0.1102 0.9231 0.6321 0.064 Uiso 1 1 calc R . .
C21 C 0.09593(18) 0.9339(3) 0.53877(17) 0.0480(8) Uani 1 1 d . . .
C22 C 0.15357(19) 0.9827(3) 0.54057(19) 0.0539(9) Uani 1 1 d . . .
H22A H 0.1485 1.0503 0.5416 0.065 Uiso 1 1 calc R . .
H22B H 0.1834 0.9646 0.5783 0.065 Uiso 1 1 calc R . .
C23 C 0.2011(2) 1.0380(4) 0.4633(3) 0.0730(13) Uani 1 1 d . . .
H23A H 0.2189 1.0149 0.4325 0.088 Uiso 1 1 calc R . .
H23B H 0.2315 1.0657 0.4972 0.088 Uiso 1 1 calc R . .
C24 C 0.15508(19) 1.1123(4) 0.4342(2) 0.0644(11) Uani 1 1 d . . .
H24A H 0.1437 1.1451 0.4666 0.077 Uiso 1 1 calc R . .
H24B H 0.1715 1.1581 0.4119 0.077 Uiso 1 1 calc R . .
C25 C 0.21147(15) 0.8785(3) 0.5019(2) 0.0529(9) Uani 1 1 d . . .
H25A H 0.2468 0.8969 0.5336 0.064 Uiso 1 1 calc R . .
H25B H 0.2223 0.8610 0.4651 0.064 Uiso 1 1 calc R . .
C26 C 0.14255(17) 0.8900(3) 0.23101(15) 0.0495(9) Uani 1 1 d . . .
H26A H 0.1498 0.9565 0.2328 0.074 Uiso 1 1 calc R . .
H26B H 0.1081 0.8764 0.1975 0.074 Uiso 1 1 calc R . .
H26C H 0.1754 0.8576 0.2242 0.074 Uiso 1 1 calc R . .
C27 C 0.13391(17) 0.8581(3) 0.29043(18) 0.0491(8) Uani 1 1 d . . .
N1 N 0.06397(14) 0.5921(2) 0.40727(13) 0.0438(7) Uani 1 1 d . . .
N2 N 0.14342(14) 0.5761(2) 0.34424(15) 0.0468(7) Uani 1 1 d . . .
N3 N 0.17296(13) 0.9583(3) 0.48720(15) 0.0518(8) Uani 1 1 d . . .
N4 N 0.05921(14) 0.9206(2) 0.48305(15) 0.0455(7) Uani 1 1 d . . .
O1 O 0.11806(11) 0.77904(16) 0.42378(10) 0.0405(5) Uani 1 1 d . . .
O2 O 0.12382(11) 0.77305(17) 0.29412(12) 0.0464(6) Uani 1 1 d . . .
O3 O 0.13772(13) 0.91489(19) 0.33327(11) 0.0513(6) Uani 1 1 d . . .
O4 O 0.01586(12) 0.71080(18) 0.31982(11) 0.0493(6) Uani 1 1 d . . .
O5 O 0.10525(12) 1.06961(18) 0.39255(13) 0.0521(6) Uani 1 1 d . . .
H5A H 0.1227 1.0610 0.3651 0.063 Uiso 1 1 d R . .
O6 O 0.01797(12) 0.8936(2) 0.34627(13) 0.0553(6) Uani 1 1 d . . .
H6A H 0.0217 0.8911 0.3099 0.066 Uiso 1 1 d R . .
H6C H 0.0019 0.8353 0.3553 0.083 Uiso 1 1 d R . .
O7 O 1.0000 0.0262(3) 0.2500 0.0632(11) Uani 1 2 d S . .
H7D H 0.9936 0.0384 0.2116 0.076 Uiso 0.50 1 d PR . .
H7E H 1.0321 0.0509 0.2708 0.076 Uiso 0.50 1 d PR . .
O8 O 0.0294(3) 0.3154(4) 0.3027(3) 0.0598(14) Uani 0.50 1 d P . .
H8F H 0.0243 0.3704 0.3151 0.072 Uiso 0.50 1 d PR . .
H8D H -0.0036 0.2889 0.2877 0.072 Uiso 0.50 1 d PR . .
O9 O 0.2094(3) 0.0765(4) 0.2917(3) 0.0593(14) Uani 0.50 1 d P . .
H9A H 0.2325 0.1233 0.2988 0.071 Uiso 0.50 1 d PR . .
H9B H 0.2185 0.0394 0.3227 0.071 Uiso 0.50 1 d PR . .
O10 O 0.1173(2) 0.1292(4) 0.2765(3) 0.0574(13) Uani 0.50 1 d P . .
H10D H 0.0969 0.1743 0.2838 0.069 Uiso 0.50 1 d PR . .
H10A H 0.0953 0.0831 0.2607 0.069 Uiso 0.50 1 d PR . .
P1 P 0.33822(5) 0.17925(8) 0.41545(5) 0.0525(3) Uani 1 1 d . . .
F1 F 0.27624(11) 0.2218(2) 0.40355(11) 0.0670(7) Uani 1 1 d . . .
F2 F 0.36576(10) 0.27680(16) 0.41404(9) 0.0512(5) Uani 1 1 d . . .
F3 F 0.34155(10) 0.15390(16) 0.35507(9) 0.0521(5) Uani 1 1 d . . .
F4 F 0.31342(10) 0.07823(16) 0.42583(9) 0.0531(5) Uani 1 1 d . . .
F5 F 0.34713(11) 0.18465(17) 0.48449(9) 0.0574(6) Uani 1 1 d . . .
F6 F 0.39937(11) 0.1213(2) 0.43476(11) 0.0663(6) Uani 1 1 d . . .

loop_
_atom_site_aniso_label
_atom_site_aniso_U_11
_atom_site_aniso_U_22
_atom_site_aniso_U_33
_atom_site_aniso_U_23
_atom_site_aniso_U_13
_atom_site_aniso_U_12
Zn1 0.0430(2) 0.0452(2) 0.0422(2) 0.00279(16) 0.01220(18) 0.00238(17)
Zn2 0.0384(2) 0.0412(2) 0.0334(2) 0.00135(14) 0.01139(16) -0.00282(15)
C1 0.053(2) 0.060(2) 0.0347(18) 0.0033(16) 0.0015(16) -0.0084(18)
C2 0.049(2) 0.0492(19) 0.0302(16) 0.0016(13) 0.0072(14) -0.0023(15)
C3 0.048(2) 0.052(2) 0.0350(17) -0.0015(14) 0.0056(15) -0.0124(16)
C4 0.0418(18) 0.0507(18) 0.0290(16) 0.0031(13) 0.0087(13) -0.0021(15)
C5 0.0321(18) 0.076(3) 0.047(2) 0.0027(18) 0.0106(15) -0.0096(17)
C6 0.050(2) 0.056(2) 0.0344(17) -0.0024(15) 0.0064(15) -0.0123(17)
C7 0.066(3) 0.070(3) 0.0313(17) 0.0076(17) 0.0061(17) -0.012(2)
C8 0.063(2) 0.0443(18) 0.0436(19) -0.0051(15) 0.0279(18) 0.0025(17)
C9 0.055(2) 0.050(2) 0.051(2) 0.0114(17) -0.0104(19) -0.0043(18)
C10 0.060(3) 0.057(2) 0.049(2) 0.0022(17) -0.006(2) -0.0034(19)
C11 0.065(3) 0.055(2) 0.057(2) 0.0015(18) -0.004(2) -0.016(2)
C12 0.048(2) 0.072(3) 0.066(3) 0.015(2) 0.016(2) -0.004(2)
C13 0.068(3) 0.072(3) 0.056(2) 0.022(2) 0.014(2) -0.005(2)
C14 0.072(3) 0.055(2) 0.059(2) 0.0131(19) 0.017(2) -0.004(2)
C15 0.054(2) 0.0468(19) 0.045(2) 0.0004(15) 0.0075(17) 0.0079(16)
C16 0.047(2) 0.090(3) 0.048(2) -0.004(2) 0.0140(18) 0.009(2)
C17 0.046(2) 0.056(2) 0.068(3) 0.0017(19) 0.0151(19) -0.0057(18)
C18 0.056(2) 0.048(2) 0.049(2) 0.0008(16) 0.0113(18) 0.0050(17)
C19 0.051(2) 0.058(2) 0.066(3) 0.0010(19) 0.019(2) -0.0076(18)
C20 0.057(2) 0.053(2) 0.048(2) 0.0014(16) 0.0102(18) 0.0044(18)
C21 0.054(2) 0.0487(19) 0.0401(19) 0.0080(15) 0.0123(16) -0.0024(16)
C22 0.057(2) 0.053(2) 0.049(2) 0.0023(17) 0.0108(18) 0.0056(18)
C23 0.057(3) 0.073(3) 0.093(4) -0.006(3) 0.029(3) 0.013(2)
C24 0.052(2) 0.084(3) 0.064(3) 0.015(2) 0.029(2) -0.008(2)
C25 0.0268(17) 0.064(2) 0.063(2) 0.0149(19) 0.0062(16) 0.0002(16)
C26 0.050(2) 0.069(2) 0.0277(16) 0.0008(15) 0.0094(15) -0.0053(18)
C27 0.042(2) 0.059(2) 0.048(2) -0.0019(17) 0.0166(16) 0.0026(17)
N1 0.0540(18) 0.0389(15) 0.0361(14) -0.0015(11) 0.0095(13) -0.0081(13)
N2 0.0410(16) 0.0477(16) 0.0556(18) 0.0095(13) 0.0200(14) -0.0100(13)
N3 0.0387(16) 0.070(2) 0.0510(18) 0.0108(15) 0.0202(14) 0.0118(15)
N4 0.0454(17) 0.0459(16) 0.0497(17) 0.0069(13) 0.0212(14) -0.0059(13)
O1 0.0462(13) 0.0435(12) 0.0300(11) 0.0031(9) 0.0084(10) -0.0001(10)
O2 0.0479(14) 0.0477(14) 0.0489(14) 0.0062(11) 0.0222(12) -0.0037(11)
O3 0.0645(17) 0.0585(16) 0.0312(12) -0.0040(10) 0.0144(12) -0.0042(13)
O4 0.0544(16) 0.0513(14) 0.0397(13) -0.0018(10) 0.0099(12) 0.0021(12)
O5 0.0564(16) 0.0465(13) 0.0508(15) 0.0017(11) 0.0116(13) 0.0068(12)
O6 0.0548(16) 0.0598(15) 0.0470(14) -0.0054(12) 0.0082(12) -0.0041(13)
O7 0.065(3) 0.071(3) 0.045(2) 0.000 0.0029(19) 0.000
O8 0.063(4) 0.052(3) 0.056(3) -0.006(2) 0.005(3) 0.001(3)
O9 0.053(3) 0.060(3) 0.060(3) -0.001(3) 0.010(3) 0.002(3)
O10 0.048(3) 0.061(3) 0.058(3) -0.004(3) 0.006(3) 0.003(3)
P1 0.0579(6) 0.0626(6) 0.0361(5) 0.0021(4) 0.0122(4) -0.0076(5)
F1 0.0540(14) 0.0911(18) 0.0552(14) -0.0038(12) 0.0150(11) 0.0162(13)
F2 0.0528(13) 0.0633(13) 0.0357(10) 0.0026(9) 0.0102(9) -0.0094(10)
F3 0.0583(13) 0.0633(13) 0.0325(10) 0.0046(9) 0.0101(9) -0.0090(11)
F4 0.0569(13) 0.0671(14) 0.0328(10) 0.0021(9) 0.0092(9) -0.0080(11)
F5 0.0625(14) 0.0725(14) 0.0332(10) 0.0018(10) 0.0076(10) -0.0107(12)
F6 0.0501(13) 0.0942(18) 0.0533(13) -0.0043(13) 0.0132(11) 0.0160(13)

loop_
_atom_type_symbol
_atom_type_description
_atom_type_scat_dispersion_real
_atom_type_scat_dispersion_imag
_atom_type_scat_source
C C 0.0033 0.0016 'International Tables Vol C Tables 4.2.6.8 and 6.1.1.4'
H H 0.0000 0.0000 'International Tables Vol C Tables 4.2.6.8 and 6.1.1.4'
N N 0.0061 0.0033 'International Tables Vol C Tables 4.2.6.8 and 6.1.1.4'
O O 0.0106 0.0060 'International Tables Vol C Tables 4.2.6.8 and 6.1.1.4'
P P 0.1023 0.0942 'International Tables Vol C Tables 4.2.6.8 and 6.1.1.4'
Zn Zn 0.2839 1.4301 'International Tables Vol C Tables 4.2.6.8 and 6.1.1.4'
F F 0.0171 0.0103 'International Tables Vol C Tables 4.2.6.8 and 6.1.1.4'

loop_
_geom_angle_atom_site_label_1
_geom_angle_atom_site_label_2
_geom_angle_atom_site_label_3
_geom_angle
_geom_angle_site_symmetry_1
_geom_angle_site_symmetry_3
_geom_angle_publ_flag
O1 Zn1 O6 93.63(11) . . ?
O1 Zn1 N4 90.71(10) . . ?
O6 Zn1 N4 89.11(12) . . ?
O1 Zn1 O3 89.04(10) . . ?
O6 Zn1 O3 89.56(11) . . ?
N4 Zn1 O3 178.64(11) . . ?
O1 Zn1 N3 91.88(11) . . ?
O6 Zn1 N3 166.90(12) . . ?
N4 Zn1 N3 78.94(12) . . ?
O3 Zn1 N3 102.41(11) . . ?
O1 Zn1 O5 163.64(11) . . ?
O6 Zn1 O5 98.44(11) . . ?
N4 Zn1 O5 100.44(11) . . ?
O3 Zn1 O5 80.09(11) . . ?
N3 Zn1 O5 78.72(12) . . ?
O4 Zn2 O1 103.45(11) . . ?
O4 Zn2 O2 97.87(11) . . ?
O1 Zn2 O2 97.94(10) . . ?
O4 Zn2 N2 125.51(12) . . ?
O1 Zn2 N2 126.26(12) . . ?
O2 Zn2 N2 96.04(11) . . ?
O4 Zn2 N1 78.65(12) . . ?
O1 Zn2 N1 91.13(10) . . ?
O2 Zn2 N1 170.83(11) . . ?
N2 Zn2 N1 79.48(11) . . ?
C6 C1 C2 119.4(3) . . ?
C6 C1 C7 121.4(3) . . ?
C2 C1 C7 119.1(4) . . ?
C3 C2 C1 121.2(3) . . ?
C3 C2 H2 119.4 . . ?
C1 C2 H2 119.4 . . ?
C2 C3 C4 119.9(3) . . ?
C2 C3 C8 122.7(3) . . ?
C4 C3 C8 117.3(3) . . ?
O1 C4 C5 118.7(3) . . ?
O1 C4 C3 122.7(3) . . ?
C5 C4 C3 118.6(3) . . ?
C6 C5 C4 119.9(3) . . ?
C6 C5 C25 120.7(4) . . ?
C4 C5 C25 119.2(3) . . ?
C1 C6 C5 121.0(3) . . ?
C1 C6 H6 119.5 . . ?
C5 C6 H6 119.5 . . ?
C1 C7 H7A 109.5 . . ?
C1 C7 H7B 109.5 . . ?
H7A C7 H7B 109.5 . . ?
C1 C7 H7C 109.5 . . ?
H7A C7 H7C 109.5 . . ?
H7B C7 H7C 109.5 . . ?
N1 C8 C3 114.6(3) . . ?
N1 C8 H8A 108.6 . . ?
C3 C8 H8A 108.6 . . ?
N1 C8 H8B 108.6 . . ?
C3 C8 H8B 108.6 . . ?
H8A C8 H8B 107.6 . . ?
N2 C9 C10 118.2(4) . . ?
N2 C9 C14 119.7(4) . . ?
C10 C9 C14 121.9(4) . . ?
C11 C10 C9 119.4(4) . . ?
C11 C10 H10 120.3 . . ?
C9 C10 H10 120.3 . . ?
C12 C11 C10 121.2(5) . . ?
C12 C11 H11 119.4 . . ?
C10 C11 H11 119.4 . . ?
C11 C12 C13 118.2(5) . . ?
C11 C12 H12 120.9 . . ?
C13 C12 H12 120.9 . . ?
N2 C13 C12 122.0(4) . . ?
N2 C13 H13 119.0 . . ?
C12 C13 H13 119.0 . . ?
N1 C14 C9 110.8(3) . . ?
N1 C14 H14A 109.5 . . ?
C9 C14 H14A 109.5 . . ?
N1 C14 H14B 109.5 . . ?
C9 C14 H14B 109.5 . . ?
H14A C14 H14B 108.1 . . ?
N1 C15 C16 111.8(3) . . ?
N1 C15 H15A 109.3 . . ?
C16 C15 H15A 109.3 . . ?
N1 C15 H15B 109.3 . . ?
C16 C15 H15B 109.3 . . ?
H15A C15 H15B 107.9 . . ?
O4 C16 C15 105.5(3) . . ?
O4 C16 H16A 110.6 . . ?
C15 C16 H16A 110.6 . . ?
O4 C16 H16B 110.6 . . ?
C15 C16 H16B 110.6 . . ?
H16A C16 H16B 108.8 . . ?
C18 C17 N4 123.3(4) . . ?
C18 C17 H17 118.4 . . ?
N4 C17 H17 118.4 . . ?
C17 C18 C19 118.5(4) . . ?
C17 C18 H18 120.8 . . ?
C19 C18 H18 120.8 . . ?
C20 C19 C18 120.2(4) . . ?
C20 C19 H19 119.9 . . ?
C18 C19 H19 119.9 . . ?
C19 C20 C21 118.2(4) . . ?
C19 C20 H20 120.9 . . ?
C21 C20 H20 120.9 . . ?
N4 C21 C20 123.7(4) . . ?
N4 C21 C22 115.8(3) . . ?
C20 C21 C22 120.5(4) . . ?
N3 C22 C21 111.9(3) . . ?
N3 C22 H22A 109.2 . . ?
C21 C22 H22A 109.2 . . ?
N3 C22 H22B 109.2 . . ?
C21 C22 H22B 109.2 . . ?
H22A C22 H22B 107.9 . . ?
N3 C23 C24 109.5(4) . . ?
N3 C23 H23A 109.8 . . ?
C24 C23 H23A 109.8 . . ?
N3 C23 H23B 109.8 . . ?
C24 C23 H23B 109.8 . . ?
H23A C23 H23B 108.2 . . ?
O5 C24 C23 110.4(4) . . ?
O5 C24 H24A 109.6 . . ?
C23 C24 H24A 109.6 . . ?
O5 C24 H24B 109.6 . . ?
C23 C24 H24B 109.6 . . ?
H24A C24 H24B 108.1 . . ?
N3 C25 C5 114.2(3) . . ?
N3 C25 H25A 108.7 . . ?
C5 C25 H25A 108.7 . . ?
N3 C25 H25B 108.7 . . ?
C5 C25 H25B 108.7 . . ?
H25A C25 H25B 107.6 . . ?
C27 C26 H26A 109.5 . . ?
C27 C26 H26B 109.5 . . ?
H26A C26 H26B 109.5 . . ?
C27 C26 H26C 109.5 . . ?
H26A C26 H26C 109.5 . . ?
H26B C26 H26C 109.5 . . ?
O3 C27 O2 123.6(4) . . ?
O3 C27 C26 120.3(4) . . ?
O2 C27 C26 116.0(3) . . ?
C14 N1 C8 110.1(3) . . ?
C14 N1 C15 112.3(3) . . ?
C8 N1 C15 111.5(3) . . ?
C14 N1 Zn2 109.6(2) . . ?
C8 N1 Zn2 112.1(2) . . ?
C15 N1 Zn2 101.0(2) . . ?
C9 N2 C13 120.9(4) . . ?
C9 N2 Zn2 115.8(3) . . ?
C13 N2 Zn2 123.2(3) . . ?
C25 N3 C22 109.7(3) . . ?
C25 N3 C23 110.7(3) . . ?
C22 N3 C23 113.8(4) . . ?
C25 N3 Zn1 107.2(3) . . ?
C22 N3 Zn1 110.7(2) . . ?
C23 N3 Zn1 104.5(3) . . ?
C21 N4 C17 116.1(3) . . ?
C21 N4 Zn1 114.4(3) . . ?
C17 N4 Zn1 124.7(3) . . ?
C4 O1 Zn2 122.7(2) . . ?
C4 O1 Zn1 117.4(2) . . ?
Zn2 O1 Zn1 119.36(11) . . ?
C27 O2 Zn2 134.6(2) . . ?
C27 O3 Zn1 132.6(3) . . ?
C16 O4 Zn2 125.2(3) . . ?
C24 O5 Zn1 113.0(3) . . ?
C24 O5 H5A 92.5 . . ?
Zn1 O5 H5A 92.9 . . ?
Zn1 O6 H6A 108.5 . . ?
Zn1 O6 H6C 111.1 . . ?
H6A O6 H6C 109.2 . . ?
H7D O7 H7E 109.8 . . ?
H8F O8 H8D 109.5 . . ?
H9A O9 H9B 109.5 . . ?
H10D O10 H10A 109.8 . . ?
F3 P1 F5 164.10(16) . . ?
F3 P1 F2 93.67(13) . . ?
F5 P1 F2 92.46(13) . . ?
F3 P1 F1 104.49(15) . . ?
F5 P1 F1 89.90(14) . . ?
F2 P1 F1 92.28(16) . . ?
F3 P1 F4 92.23(13) . . ?
F5 P1 F4 80.89(13) . . ?
F2 P1 F4 173.02(13) . . ?
F1 P1 F4 89.85(15) . . ?
F3 P1 F6 80.23(14) . . ?
F5 P1 F6 84.55(14) . . ?
F2 P1 F6 95.95(15) . . ?
F1 P1 F6 170.26(16) . . ?
F4 P1 F6 81.38(14) . . ?

loop_
_geom_bond_atom_site_label_1
_geom_bond_atom_site_label_2
_geom_bond_distance
_geom_bond_site_symmetry_2
_geom_bond_publ_flag
Zn1 O1 2.036(2) . ?
Zn1 O6 2.074(3) . ?
Zn1 N4 2.155(3) . ?
Zn1 O3 2.156(3) . ?
Zn1 N3 2.170(3) . ?
Zn1 O5 2.189(3) . ?
Zn2 O4 1.906(3) . ?
Zn2 O1 1.926(2) . ?
Zn2 O2 1.998(2) . ?
Zn2 N2 2.040(3) . ?
Zn2 N1 2.170(3) . ?
C1 C6 1.375(5) . ?
C1 C2 1.401(5) . ?
C1 C7 1.515(5) . ?
C2 C3 1.373(5) . ?
C2 H2 0.9300 . ?
C3 C4 1.418(5) . ?
C3 C8 1.495(5) . ?
C4 O1 1.349(4) . ?
C4 C5 1.415(5) . ?
C5 C6 1.393(5) . ?
C5 C25 1.479(5) . ?
C6 H6 0.9300 . ?
C7 H7A 0.9600 . ?
C7 H7B 0.9600 . ?
C7 H7C 0.9600 . ?
C8 N1 1.465(4) . ?
C8 H8A 0.9700 . ?
C8 H8B 0.9700 . ?
C9 N2 1.320(5) . ?
C9 C10 1.444(6) . ?
C9 C14 1.485(7) . ?
C10 C11 1.364(7) . ?
C10 H10 0.9300 . ?
C11 C12 1.325(6) . ?
C11 H11 0.9300 . ?
C12 C13 1.401(7) . ?
C12 H12 0.9300 . ?
C13 N2 1.341(6) . ?
C13 H13 0.9300 . ?
C14 N1 1.461(5) . ?
C14 H14A 0.9700 . ?
C14 H14B 0.9700 . ?
C15 N1 1.496(5) . ?
C15 C16 1.513(6) . ?
C15 H15A 0.9700 . ?
C15 H15B 0.9700 . ?
C16 O4 1.339(5) . ?
C16 H16A 0.9700 . ?
C16 H16B 0.9700 . ?
C17 C18 1.349(6) . ?
C17 N4 1.391(5) . ?
C17 H17 0.9300 . ?
C18 C19 1.376(6) . ?
C18 H18 0.9300 . ?
C19 C20 1.361(6) . ?
C19 H19 0.9300 . ?
C20 C21 1.391(6) . ?
C20 H20 0.9300 . ?
C21 N4 1.317(5) . ?
C21 C22 1.534(6) . ?
C22 N3 1.450(5) . ?
C22 H22A 0.9700 . ?
C22 H22B 0.9700 . ?
C23 N3 1.495(6) . ?
C23 C24 1.529(7) . ?
C23 H23A 0.9700 . ?
C23 H23B 0.9700 . ?
C24 O5 1.419(5) . ?
C24 H24A 0.9700 . ?
C24 H24B 0.9700 . ?
C25 N3 1.437(5) . ?
C25 H25A 0.9700 . ?
C25 H25B 0.9700 . ?
C26 C27 1.481(5) . ?
C26 H26A 0.9600 . ?
C26 H26B 0.9600 . ?
C26 H26C 0.9600 . ?
C27 O3 1.239(5) . ?
C27 O2 1.239(5) . ?
O5 H5A 0.8500 . ?
O6 H6A 0.8501 . ?
O6 H6C 0.9599 . ?
O7 H7D 0.8501 . ?
O7 H7E 0.8500 . ?
O8 H8F 0.8499 . ?
O8 H8D 0.8500 . ?
O9 H9A 0.8500 . ?
O9 H9B 0.8499 . ?
O10 H10D 0.8500 . ?
O10 H10A 0.8499 . ?
P1 F3 1.429(2) . ?
P1 F5 1.506(2) . ?
P1 F2 1.539(2) . ?
P1 F1 1.551(3) . ?
P1 F4 1.596(2) . ?
P1 F6 1.624(3) . ?

loop_
_geom_hbond_atom_site_label_D
_geom_hbond_atom_site_label_H
_geom_hbond_atom_site_label_A
_geom_hbond_distance_DH
_geom_hbond_distance_HA
_geom_hbond_distance_DA
_geom_hbond_angle_DHA
_geom_hbond_site_symmetry_A
O5 H5A O3 0.85 2.26 2.796(4) 121.3 .
O6 H6C O4 0.96 2.01 2.661(4) 123.5 .
O10 H10A O7 0.85 2.37 3.067(6) 140.2 1_455
O5 H5A O10 0.85 2.18 2.838(7) 133.5 1_565
O6 H6A O7 0.85 2.31 2.807(4) 117.2 1_465
O7 H7E O10 0.85 2.29 3.067(6) 151.4 1_655
